data_7227429
loop_
_publ_author_name
'Zhang, Xia'
'Zhang, Tianyong'
'Li, Bin'
'Zhang, Guanghui'
'Hai, Li'
'Ma, Xiaoyuan'
'Wu, Wubin'

_publ_section_title
;
 Direct synthesis of phenol by novel [FeFe]-hydrogenase model complexes as
 catalysts of benzene hydroxylation with H2O2
;
_journal_issue 5
_journal_name_full 'RSC Adv.'
_journal_page_first 2934
_journal_paper_doi 10.1039/C6RA27831K
_journal_volume 7
_journal_year 2017
_chemical_formula_sum 'C27 H41 Fe2 O5 P S2'
_chemical_formula_weight 652.39
_chemical_name_systematic
; 
 ? 
;
_space_group_IT_number 14
_symmetry_cell_setting monoclinic
_symmetry_space_group_name_Hall '-P 2ybc'
_symmetry_space_group_name_H-M 'P 1 21/c 1'
_atom_sites_solution_hydrogens geom
_atom_sites_solution_primary direct
_atom_sites_solution_secondary difmap
_audit_creation_method SHELXL-97
_audit_update_record
;
2016-09-01 deposited with the CCDC.
2017-01-13 downloaded from the CCDC.
;
_cell_angle_alpha 90.00
_cell_angle_beta 102.580(2)
_cell_angle_gamma 90.00
_cell_formula_units_Z 4
_cell_length_a 13.8434(14)
_cell_length_b 12.6809(14)
_cell_length_c 17.600(2)
_cell_measurement_reflns_used 10524
_cell_measurement_temperature 113(2)
_cell_measurement_theta_max 27.5
_cell_measurement_theta_min 3.0
_cell_volume 3015.5(6)
_computing_cell_refinement 'CrystalClear-SM Expert 2.1 b42'
_computing_data_collection 'CrystalClear-SM Expert 2.1 b42 (Rigaku, 2015)'
_computing_data_reduction 'CrystalClear-SM Expert 2.1 b42'
_computing_molecular_graphics 'CrystalStructure 4.1'
_computing_publication_material 'CrystalStructure 4.1 (Rigaku, 2014)'
_computing_structure_refinement 'SHELXL-97 (Sheldrick, 1997)'
_computing_structure_solution 'SHELXS-97 (Sheldrick, 1990)'
_diffrn_ambient_temperature 113(2)
_diffrn_detector_area_resol_mean 5.814
_diffrn_measured_fraction_theta_full 0.995
_diffrn_measured_fraction_theta_max 0.995
_diffrn_measurement_device_type 'Rigaku XtaLAB P200'
_diffrn_measurement_method '\w and \f scans'
_diffrn_radiation_monochromator multilayer
_diffrn_radiation_source 'rotating anode'
_diffrn_radiation_type MoK\a
_diffrn_radiation_wavelength 0.71073
_diffrn_reflns_av_R_equivalents 0.0191
_diffrn_reflns_av_sigmaI/netI 0.0116
_diffrn_reflns_limit_h_max 16
_diffrn_reflns_limit_h_min -18
_diffrn_reflns_limit_k_max 16
_diffrn_reflns_limit_k_min -16
_diffrn_reflns_limit_l_max 22
_diffrn_reflns_limit_l_min -22
_diffrn_reflns_number 38041
_diffrn_reflns_theta_full 27.53
_diffrn_reflns_theta_max 27.53
_diffrn_reflns_theta_min 3.02
_diffrn_standards_decay_% 0
_diffrn_standards_interval_count 0
_diffrn_standards_interval_time 0
_diffrn_standards_number 0
_exptl_absorpt_coefficient_mu 1.188
_exptl_absorpt_correction_T_max 0.8706
_exptl_absorpt_correction_T_min 0.7971
_exptl_absorpt_correction_type multi-scan
_exptl_absorpt_process_details 'REQAB (Rigaku, 1998)'
_exptl_crystal_colour Colorless
_exptl_crystal_density_diffrn 1.437
_exptl_crystal_density_method 'not measured'
_exptl_crystal_description Prism
_exptl_crystal_F_000 1368
_exptl_crystal_size_max 0.20
_exptl_crystal_size_mid 0.18
_exptl_crystal_size_min 0.12
_refine_diff_density_max 1.545
_refine_diff_density_min -0.542
_refine_diff_density_rms 0.059
_refine_ls_extinction_method none
_refine_ls_goodness_of_fit_ref 1.057
_refine_ls_hydrogen_treatment constr
_refine_ls_matrix_type full
_refine_ls_number_parameters 335
_refine_ls_number_reflns 6919
_refine_ls_number_restraints 0
_refine_ls_restrained_S_all 1.057
_refine_ls_R_factor_all 0.0298
_refine_ls_R_factor_gt 0.0286
_refine_ls_shift/su_max 0.001
_refine_ls_shift/su_mean 0.000
_refine_ls_structure_factor_coef Fsqd
_refine_ls_weighting_details 'calc w=1/[\s^2^(Fo^2^)+(0.0324P)^2^+2.9687P] where P=(Fo^2^+2Fc^2^)/3'
_refine_ls_weighting_scheme calc
_refine_ls_wR_factor_gt 0.0715
_refine_ls_wR_factor_ref 0.0722
_reflns_number_gt 6597
_reflns_number_total 6919
_reflns_threshold_expression >2sigma(I)
_cod_data_source_file c6ra27831k2.cif
_cod_data_source_block shelx
_cod_depositor_comments
;
The following automatic conversions were performed:

'_symmetry_cell_setting' value 'Monoclinic' changed to 'monoclinic'
according to
/usr/data/users/saulius/crontab/automatic-downloads/rss-feeds/RSC/lib/dictionaries/cif_core.dic
dictionary named 'cif_core.dic' version 2.4.2 from 2011-04-26.

'_exptl_absorpt_correction_type' value 'MULTI-SCAN' changed to
'multi-scan' according to
/usr/data/users/saulius/crontab/automatic-downloads/rss-feeds/RSC/lib/dictionaries/cif_core.dic
dictionary named 'cif_core.dic' version 2.4.2 from 2011-04-26.

'_refine_ls_hydrogen_treatment' value 'CONSTR' changed to 'constr'
according to
/usr/data/users/saulius/crontab/automatic-downloads/rss-feeds/RSC/lib/dictionaries/cif_core.dic
dictionary named 'cif_core.dic' version 2.4.2 from 2011-04-26.

Automatic conversion script
Id: cif_fix_values 4268 2015-11-12 08:31:59Z antanas 
;
_cod_original_cell_volume 3015.4(6)
_cod_original_sg_symbol_H-M P2(1)/c
_cod_database_code 7227429

loop_
_symmetry_equiv_pos_as_xyz
'x, y, z'
'-x, y+1/2, -z+1/2'
'-x, -y, -z'
'x, -y-1/2, z-1/2'

loop_
_atom_site_label
_atom_site_type_symbol
_atom_site_fract_x
_atom_site_fract_y
_atom_site_fract_z
_atom_site_U_iso_or_equiv
_atom_site_adp_type
_atom_site_occupancy
_atom_site_symmetry_multiplicity
_atom_site_calc_flag
_atom_site_refinement_flags
Fe1 Fe 0.080457(17) 0.311034(19) 0.116246(14) 0.01923(6) Uani 1 1 d .
Fe2 Fe 0.236288(16) 0.203946(17) 0.135344(13) 0.01332(6) Uani 1 1 d .
P1 P 0.34091(3) 0.06672(3) 0.17469(2) 0.01225(8) Uani 1 1 d .
S1 S 0.17127(3) 0.26580(3) 0.23508(2) 0.02018(9) Uani 1 1 d .
S2 S 0.08371(3) 0.13282(3) 0.10491(2) 0.01649(8) Uani 1 1 d .
O1 O -0.11375(12) 0.35692(15) 0.15101(11) 0.0492(4) Uani 1 1 d .
O2 O 0.16668(14) 0.52208(12) 0.14316(11) 0.0505(4) Uani 1 1 d .
O3 O 0.03243(13) 0.33461(15) -0.05355(9) 0.0468(4) Uani 1 1 d .
O4 O 0.37289(10) 0.38206(10) 0.16041(8) 0.0282(3) Uani 1 1 d .
O5 O 0.25238(11) 0.19124(11) -0.02652(7) 0.0304(3) Uani 1 1 d .
C1 C -0.03886(14) 0.33800(15) 0.13718(12) 0.0294(4) Uani 1 1 d .
C2 C 0.13222(15) 0.44050(15) 0.13151(12) 0.0309(4) Uani 1 1 d .
C3 C 0.05052(14) 0.32454(16) 0.01267(11) 0.0293(4) Uani 1 1 d .
C4 C 0.32236(12) 0.30926(13) 0.15265(9) 0.0187(3) Uani 1 1 d .
C5 C 0.24686(12) 0.19443(13) 0.03759(9) 0.0186(3) Uani 1 1 d .
C6 C 0.08710(13) 0.16765(14) 0.26040(10) 0.0221(3) Uani 1 1 d .
H6A H 0.1183 0.1344 0.3107 0.027 Uiso 1 1 calc R
H6B H 0.0255 0.2029 0.2668 0.027 Uiso 1 1 calc R
C7 C 0.06187(12) 0.08334(14) 0.19840(9) 0.0202(3) Uani 1 1 d .
H7 H 0.1078 0.0227 0.2149 0.024 Uiso 1 1 calc R
C8 C -0.04386(13) 0.04201(16) 0.18832(11) 0.0279(4) Uani 1 1 d .
H8A H -0.0559 0.0234 0.2401 0.033 Uiso 1 1 calc R
H8B H -0.0906 0.0989 0.1665 0.033 Uiso 1 1 calc R
C9 C -0.06489(16) -0.05415(18) 0.13531(12) 0.0372(5) Uani 1 1 d .
H9A H -0.0578 -0.0350 0.0828 0.056 Uiso 1 1 calc R
H9B H -0.1325 -0.0789 0.1332 0.056 Uiso 1 1 calc R
H9C H -0.0179 -0.1104 0.1558 0.056 Uiso 1 1 calc R
C10 C 0.38745(11) 0.04991(12) 0.28129(8) 0.0151(3) Uani 1 1 d .
H10 H 0.4416 -0.0038 0.2889 0.018 Uiso 1 1 calc R
C11 C 0.43290(13) 0.15306(13) 0.31898(9) 0.0198(3) Uani 1 1 d .
H11A H 0.4853 0.1772 0.2927 0.024 Uiso 1 1 calc R
H11B H 0.3812 0.2083 0.3123 0.024 Uiso 1 1 calc R
C12 C 0.47708(14) 0.13693(14) 0.40600(10) 0.0242(4) Uani 1 1 d .
H12A H 0.5330 0.0867 0.4125 0.029 Uiso 1 1 calc R
H12B H 0.5030 0.2049 0.4297 0.029 Uiso 1 1 calc R
C13 C 0.39950(14) 0.09452(15) 0.44775(9) 0.0250(4) Uani 1 1 d .
H13A H 0.3471 0.1482 0.4461 0.030 Uiso 1 1 calc R
H13B H 0.4308 0.0809 0.5030 0.030 Uiso 1 1 calc R
C14 C 0.35315(13) -0.00715(15) 0.41004(9) 0.0226(3) Uani 1 1 d .
H14A H 0.3007 -0.0307 0.4365 0.027 Uiso 1 1 calc R
H14B H 0.4042 -0.0630 0.4164 0.027 Uiso 1 1 calc R
C15 C 0.30858(12) 0.00918(14) 0.32317(9) 0.0199(3) Uani 1 1 d .
H15A H 0.2536 0.0606 0.3168 0.024 Uiso 1 1 calc R
H15B H 0.2815 -0.0584 0.2996 0.024 Uiso 1 1 calc R
C16 C 0.28171(11) -0.06264(12) 0.14286(8) 0.0138(3) Uani 1 1 d .
H16 H 0.2227 -0.0674 0.1668 0.017 Uiso 1 1 calc R
C17 C 0.24101(12) -0.06717(12) 0.05433(9) 0.0163(3) Uani 1 1 d .
H17A H 0.1999 -0.0040 0.0375 0.020 Uiso 1 1 calc R
H17B H 0.2968 -0.0667 0.0274 0.020 Uiso 1 1 calc R
C18 C 0.17861(12) -0.16651(13) 0.03143(10) 0.0202(3) Uani 1 1 d .
H18A H 0.1192 -0.1632 0.0541 0.024 Uiso 1 1 calc R
H18B H 0.1561 -0.1691 -0.0259 0.024 Uiso 1 1 calc R
C19 C 0.23675(13) -0.26643(13) 0.05953(10) 0.0228(3) Uani 1 1 d .
H19A H 0.2913 -0.2747 0.0318 0.027 Uiso 1 1 calc R
H19B H 0.1927 -0.3285 0.0474 0.027 Uiso 1 1 calc R
C20 C 0.27952(13) -0.26156(13) 0.14733(10) 0.0235(3) Uani 1 1 d .
H20A H 0.3205 -0.3249 0.1637 0.028 Uiso 1 1 calc R
H20B H 0.2248 -0.2614 0.1753 0.028 Uiso 1 1 calc R
C21 C 0.34284(12) -0.16241(13) 0.16894(9) 0.0190(3) Uani 1 1 d .
H21A H 0.4001 -0.1648 0.1437 0.023 Uiso 1 1 calc R
H21B H 0.3686 -0.1603 0.2260 0.023 Uiso 1 1 calc R
C22 C 0.45653(11) 0.06468(12) 0.13462(9) 0.0151(3) Uani 1 1 d .
H22 H 0.4385 0.0268 0.0837 0.018 Uiso 1 1 calc R
C23 C 0.54302(11) 0.00221(14) 0.18468(10) 0.0196(3) Uani 1 1 d .
H23A H 0.5647 0.0376 0.2357 0.024 Uiso 1 1 calc R
H23B H 0.5200 -0.0695 0.1942 0.024 Uiso 1 1 calc R
C24 C 0.63099(12) -0.00618(16) 0.14507(11) 0.0261(4) Uani 1 1 d .
H24A H 0.6853 -0.0460 0.1790 0.031 Uiso 1 1 calc R
H24B H 0.6106 -0.0451 0.0954 0.031 Uiso 1 1 calc R
C25 C 0.66753(12) 0.10288(16) 0.12939(10) 0.0254(4) Uani 1 1 d .
H25A H 0.7230 0.0964 0.1024 0.030 Uiso 1 1 calc R
H25B H 0.6922 0.1400 0.1793 0.030 Uiso 1 1 calc R
C26 C 0.58384(12) 0.16639(15) 0.07912(10) 0.0227(3) Uani 1 1 d .
H26A H 0.5638 0.1325 0.0274 0.027 Uiso 1 1 calc R
H26B H 0.6080 0.2382 0.0713 0.027 Uiso 1 1 calc R
C27 C 0.49374(12) 0.17423(13) 0.11643(10) 0.0188(3) Uani 1 1 d .
H27A H 0.4398 0.2121 0.0806 0.023 Uiso 1 1 calc R
H27B H 0.5118 0.2155 0.1652 0.023 Uiso 1 1 calc R

loop_
_atom_site_aniso_label
_atom_site_aniso_U_11
_atom_site_aniso_U_22
_atom_site_aniso_U_33
_atom_site_aniso_U_23
_atom_site_aniso_U_13
_atom_site_aniso_U_12
Fe1 0.01675(12) 0.01671(12) 0.02394(13) 0.00078(9) 0.00380(9) 0.00343(8)
Fe2 0.01137(11) 0.01317(11) 0.01523(11) -0.00088(8) 0.00248(8) -0.00105(7)
P1 0.01064(17) 0.01411(17) 0.01169(17) -0.00070(13) 0.00179(13) -0.00096(13)
S1 0.01940(19) 0.02202(19) 0.02030(19) -0.00287(15) 0.00692(15) 0.00078(15)
S2 0.01411(17) 0.01793(18) 0.01754(18) -0.00008(14) 0.00369(13) -0.00178(13)
O1 0.0287(8) 0.0576(11) 0.0645(11) -0.0061(9) 0.0171(8) 0.0157(7)
O2 0.0615(11) 0.0226(7) 0.0705(12) 0.0009(7) 0.0211(9) -0.0098(7)
O3 0.0486(9) 0.0617(11) 0.0291(8) 0.0148(7) 0.0061(7) 0.0092(8)
O4 0.0285(7) 0.0243(6) 0.0327(7) -0.0086(5) 0.0087(5) -0.0122(5)
O5 0.0367(7) 0.0364(7) 0.0183(6) -0.0016(5) 0.0066(5) -0.0125(6)
C1 0.0247(9) 0.0269(9) 0.0359(10) -0.0022(8) 0.0048(8) 0.0062(7)
C2 0.0347(10) 0.0221(9) 0.0380(10) 0.0048(8) 0.0125(8) 0.0033(8)
C3 0.0262(9) 0.0309(10) 0.0311(10) 0.0079(8) 0.0069(7) 0.0071(7)
C4 0.0189(7) 0.0214(8) 0.0160(7) -0.0027(6) 0.0042(6) 0.0005(6)
C5 0.0169(7) 0.0187(7) 0.0189(8) 0.0003(6) 0.0013(6) -0.0041(6)
C6 0.0205(8) 0.0273(9) 0.0202(8) 0.0005(7) 0.0082(6) 0.0011(7)
C7 0.0164(7) 0.0263(8) 0.0190(7) 0.0051(6) 0.0060(6) 0.0004(6)
C8 0.0193(8) 0.0371(10) 0.0281(9) 0.0071(8) 0.0071(7) -0.0054(7)
C9 0.0335(10) 0.0415(12) 0.0357(11) 0.0037(9) 0.0054(8) -0.0189(9)
C10 0.0148(7) 0.0176(7) 0.0123(6) -0.0006(5) 0.0019(5) -0.0018(5)
C11 0.0236(8) 0.0190(8) 0.0148(7) -0.0016(6) 0.0002(6) -0.0051(6)
C12 0.0296(9) 0.0236(8) 0.0162(7) -0.0026(6) -0.0024(7) -0.0060(7)
C13 0.0313(9) 0.0300(9) 0.0128(7) -0.0021(6) 0.0025(6) 0.0022(7)
C14 0.0224(8) 0.0299(9) 0.0151(7) 0.0033(6) 0.0034(6) -0.0027(7)
C15 0.0165(7) 0.0285(8) 0.0147(7) 0.0010(6) 0.0031(6) -0.0043(6)
C16 0.0131(7) 0.0140(7) 0.0141(7) -0.0011(5) 0.0022(5) -0.0012(5)
C17 0.0171(7) 0.0164(7) 0.0141(7) -0.0014(5) 0.0003(5) -0.0011(6)
C18 0.0192(8) 0.0204(8) 0.0191(7) -0.0035(6) 0.0002(6) -0.0043(6)
C19 0.0264(8) 0.0165(7) 0.0238(8) -0.0035(6) 0.0018(7) -0.0052(6)
C20 0.0275(9) 0.0154(7) 0.0252(8) 0.0014(6) 0.0005(7) -0.0029(6)
C21 0.0199(8) 0.0150(7) 0.0195(7) 0.0003(6) -0.0011(6) 0.0001(6)
C22 0.0114(6) 0.0199(7) 0.0138(7) -0.0012(6) 0.0027(5) -0.0003(5)
C23 0.0127(7) 0.0249(8) 0.0207(7) 0.0023(6) 0.0025(6) 0.0021(6)
C24 0.0150(7) 0.0382(10) 0.0252(8) 0.0012(7) 0.0044(6) 0.0077(7)
C25 0.0130(7) 0.0453(11) 0.0183(8) 0.0001(7) 0.0046(6) -0.0009(7)
C26 0.0170(7) 0.0326(9) 0.0202(8) 0.0026(7) 0.0075(6) -0.0022(7)
C27 0.0146(7) 0.0230(8) 0.0199(7) 0.0012(6) 0.0061(6) -0.0015(6)

loop_
_atom_type_symbol
_atom_type_description
_atom_type_scat_dispersion_real
_atom_type_scat_dispersion_imag
_atom_type_scat_source
C C 0.0033 0.0016 'International Tables Vol C Tables 4.2.6.8 and 6.1.1.4'
H H 0.0000 0.0000 'International Tables Vol C Tables 4.2.6.8 and 6.1.1.4'
O O 0.0106 0.0060 'International Tables Vol C Tables 4.2.6.8 and 6.1.1.4'
P P 0.1023 0.0942 'International Tables Vol C Tables 4.2.6.8 and 6.1.1.4'
S S 0.1246 0.1234 'International Tables Vol C Tables 4.2.6.8 and 6.1.1.4'
Fe Fe 0.3463 0.8444 'International Tables Vol C Tables 4.2.6.8 and 6.1.1.4'

loop_
_geom_angle_atom_site_label_1
_geom_angle_atom_site_label_2
_geom_angle_atom_site_label_3
_geom_angle
C3 Fe1 C2 93.53(9)
C3 Fe1 C1 99.85(9)
C2 Fe1 C1 98.64(9)
C3 Fe1 S1 157.52(6)
C2 Fe1 S1 88.29(7)
C1 Fe1 S1 102.02(7)
C3 Fe1 S2 90.59(7)
C2 Fe1 S2 155.83(7)
C1 Fe1 S2 104.10(6)
S1 Fe1 S2 79.138(17)
C3 Fe1 Fe2 100.96(6)
C2 Fe1 Fe2 99.91(7)
C1 Fe1 Fe2 151.06(7)
S1 Fe1 Fe2 56.739(13)
S2 Fe1 Fe2 55.943(12)
C5 Fe2 C4 91.36(7)
C5 Fe2 S2 90.77(5)
C4 Fe2 S2 154.69(6)
C5 Fe2 P1 93.56(6)
C4 Fe2 P1 99.48(6)
S2 Fe2 P1 105.560(18)
C5 Fe2 S1 154.98(6)
C4 Fe2 S1 88.38(5)
S2 Fe2 S1 79.266(17)
P1 Fe2 S1 111.166(17)
C5 Fe2 Fe1 99.10(6)
C4 Fe2 Fe1 98.13(5)
S2 Fe2 Fe1 56.650(14)
P1 Fe2 Fe1 158.008(15)
S1 Fe2 Fe1 56.268(14)
C10 P1 C16 103.61(7)
C10 P1 C22 103.90(7)
C16 P1 C22 103.25(7)
C10 P1 Fe2 116.94(5)
C16 P1 Fe2 111.89(5)
C22 P1 Fe2 115.67(5)
C6 S1 Fe1 98.20(6)
C6 S1 Fe2 109.48(6)
Fe1 S1 Fe2 66.993(16)
C7 S2 Fe2 104.55(5)
C7 S2 Fe1 104.46(6)
Fe2 S2 Fe1 67.407(14)
O1 C1 Fe1 178.7(2)
O2 C2 Fe1 178.1(2)
O3 C3 Fe1 178.8(2)
O4 C4 Fe2 174.91(16)
O5 C5 Fe2 177.87(16)
C7 C6 S1 111.41(11)
C7 C6 H6A 109.3
S1 C6 H6A 109.3
C7 C6 H6B 109.3
S1 C6 H6B 109.3
H6A C6 H6B 108.0
C6 C7 C8 113.01(14)
C6 C7 S2 110.22(12)
C8 C7 S2 110.59(12)
C6 C7 H7 107.6
C8 C7 H7 107.6
S2 C7 H7 107.6
C9 C8 C7 113.32(16)
C9 C8 H8A 108.9
C7 C8 H8A 108.9
C9 C8 H8B 108.9
C7 C8 H8B 108.9
H8A C8 H8B 107.7
C8 C9 H9A 109.5
C8 C9 H9B 109.5
H9A C9 H9B 109.5
C8 C9 H9C 109.5
H9A C9 H9C 109.5
H9B C9 H9C 109.5
C15 C10 C11 110.25(13)
C15 C10 P1 113.41(10)
C11 C10 P1 110.93(10)
C15 C10 H10 107.3
C11 C10 H10 107.3
P1 C10 H10 107.3
C12 C11 C10 110.73(13)
C12 C11 H11A 109.5
C10 C11 H11A 109.5
C12 C11 H11B 109.5
C10 C11 H11B 109.5
H11A C11 H11B 108.1
C13 C12 C11 111.01(14)
C13 C12 H12A 109.4
C11 C12 H12A 109.4
C13 C12 H12B 109.4
C11 C12 H12B 109.4
H12A C12 H12B 108.0
C12 C13 C14 111.21(14)
C12 C13 H13A 109.4
C14 C13 H13A 109.4
C12 C13 H13B 109.4
C14 C13 H13B 109.4
H13A C13 H13B 108.0
C13 C14 C15 111.06(14)
C13 C14 H14A 109.4
C15 C14 H14A 109.4
C13 C14 H14B 109.4
C15 C14 H14B 109.4
H14A C14 H14B 108.0
C14 C15 C10 110.54(13)
C14 C15 H15A 109.5
C10 C15 H15A 109.5
C14 C15 H15B 109.5
C10 C15 H15B 109.5
H15A C15 H15B 108.1
C21 C16 C17 109.17(12)
C21 C16 P1 117.23(10)
C17 C16 P1 112.16(10)
C21 C16 H16 105.8
C17 C16 H16 105.8
P1 C16 H16 105.8
C18 C17 C16 111.02(13)
C18 C17 H17A 109.4
C16 C17 H17A 109.4
C18 C17 H17B 109.4
C16 C17 H17B 109.4
H17A C17 H17B 108.0
C19 C18 C17 111.76(13)
C19 C18 H18A 109.3
C17 C18 H18A 109.3
C19 C18 H18B 109.3
C17 C18 H18B 109.3
H18A C18 H18B 107.9
C18 C19 C20 110.77(14)
C18 C19 H19A 109.5
C20 C19 H19A 109.5
C18 C19 H19B 109.5
C20 C19 H19B 109.5
H19A C19 H19B 108.1
C19 C20 C21 110.98(14)
C19 C20 H20A 109.4
C21 C20 H20A 109.4
C19 C20 H20B 109.4
C21 C20 H20B 109.4
H20A C20 H20B 108.0
C20 C21 C16 110.71(13)
C20 C21 H21A 109.5
C16 C21 H21A 109.5
C20 C21 H21B 109.5
C16 C21 H21B 109.5
H21A C21 H21B 108.1
C27 C22 C23 109.21(12)
C27 C22 P1 114.55(11)
C23 C22 P1 114.23(11)
C27 C22 H22 106.0
C23 C22 H22 106.0
P1 C22 H22 106.0
C24 C23 C22 111.76(13)
C24 C23 H23A 109.3
C22 C23 H23A 109.3
C24 C23 H23B 109.3
C22 C23 H23B 109.3
H23A C23 H23B 107.9
C25 C24 C23 110.40(15)
C25 C24 H24A 109.6
C23 C24 H24A 109.6
C25 C24 H24B 109.6
C23 C24 H24B 109.6
H24A C24 H24B 108.1
C24 C25 C26 110.20(14)
C24 C25 H25A 109.6
C26 C25 H25A 109.6
C24 C25 H25B 109.6
C26 C25 H25B 109.6
H25A C25 H25B 108.1
C25 C26 C27 111.81(14)
C25 C26 H26A 109.3
C27 C26 H26A 109.3
C25 C26 H26B 109.3
C27 C26 H26B 109.3
H26A C26 H26B 107.9
C26 C27 C22 111.76(14)
C26 C27 H27A 109.3
C22 C27 H27A 109.3
C26 C27 H27B 109.3
C22 C27 H27B 109.3
H27A C27 H27B 107.9

loop_
_geom_bond_atom_site_label_1
_geom_bond_atom_site_label_2
_geom_bond_distance
Fe1 C3 1.787(2)
Fe1 C2 1.788(2)
Fe1 C1 1.8016(19)
Fe1 S1 2.2669(5)
Fe1 S2 2.2700(5)
Fe1 Fe2 2.5090(4)
Fe2 C5 1.7622(17)
Fe2 C4 1.7715(17)
Fe2 S2 2.2514(5)
Fe2 P1 2.2734(5)
Fe2 S1 2.2792(5)
P1 C10 1.8585(15)
P1 C16 1.8645(15)
P1 C22 1.8845(15)
S1 C6 1.8253(18)
S2 C7 1.8465(16)
O1 C1 1.141(2)
O2 C2 1.139(3)
O3 C3 1.145(2)
O4 C4 1.148(2)
O5 C5 1.148(2)
C6 C7 1.513(2)
C6 H6A 0.9900
C6 H6B 0.9900
C7 C8 1.528(2)
C7 H7 1.0000
C8 C9 1.524(3)
C8 H8A 0.9900
C8 H8B 0.9900
C9 H9A 0.9800
C9 H9B 0.9800
C9 H9C 0.9800
C10 C15 1.534(2)
C10 C11 1.538(2)
C10 H10 1.0000
C11 C12 1.534(2)
C11 H11A 0.9900
C11 H11B 0.9900
C12 C13 1.525(3)
C12 H12A 0.9900
C12 H12B 0.9900
C13 C14 1.526(2)
C13 H13A 0.9900
C13 H13B 0.9900
C14 C15 1.533(2)
C14 H14A 0.9900
C14 H14B 0.9900
C15 H15A 0.9900
C15 H15B 0.9900
C16 C21 1.536(2)
C16 C17 1.538(2)
C16 H16 1.0000
C17 C18 1.531(2)
C17 H17A 0.9900
C17 H17B 0.9900
C18 C19 1.525(2)
C18 H18A 0.9900
C18 H18B 0.9900
C19 C20 1.531(2)
C19 H19A 0.9900
C19 H19B 0.9900
C20 C21 1.533(2)
C20 H20A 0.9900
C20 H20B 0.9900
C21 H21A 0.9900
C21 H21B 0.9900
C22 C27 1.539(2)
C22 C23 1.542(2)
C22 H22 1.0000
C23 C24 1.533(2)
C23 H23A 0.9900
C23 H23B 0.9900
C24 C25 1.518(3)
C24 H24A 0.9900
C24 H24B 0.9900
C25 C26 1.525(2)
C25 H25A 0.9900
C25 H25B 0.9900
C26 C27 1.534(2)
C26 H26A 0.9900
C26 H26B 0.9900
C27 H27A 0.9900
C27 H27B 0.9900

loop_
_geom_torsion_atom_site_label_1
_geom_torsion_atom_site_label_2
_geom_torsion_atom_site_label_3
_geom_torsion_atom_site_label_4
_geom_torsion
C3 Fe1 Fe2 C5 1.67(9)
C2 Fe1 Fe2 C5 -93.93(9)
C1 Fe1 Fe2 C5 136.94(14)
S1 Fe1 Fe2 C5 -175.25(5)
S2 Fe1 Fe2 C5 84.88(5)
C3 Fe1 Fe2 C4 94.37(9)
C2 Fe1 Fe2 C4 -1.22(9)
C1 Fe1 Fe2 C4 -130.36(14)
S1 Fe1 Fe2 C4 -82.55(5)
S2 Fe1 Fe2 C4 177.59(5)
C3 Fe1 Fe2 S2 -83.21(7)
C2 Fe1 Fe2 S2 -178.81(7)
C1 Fe1 Fe2 S2 52.05(13)
S1 Fe1 Fe2 S2 99.866(19)
C3 Fe1 Fe2 P1 -122.68(8)
C2 Fe1 Fe2 P1 141.72(8)
C1 Fe1 Fe2 P1 12.59(14)
S1 Fe1 Fe2 P1 60.40(4)
S2 Fe1 Fe2 P1 -39.47(4)
C3 Fe1 Fe2 S1 176.92(7)
C2 Fe1 Fe2 S1 81.32(7)
C1 Fe1 Fe2 S1 -47.81(13)
S2 Fe1 Fe2 S1 -99.866(19)
C5 Fe2 P1 C10 166.54(7)
C4 Fe2 P1 C10 74.57(8)
S2 Fe2 P1 C10 -101.67(6)
S1 Fe2 P1 C10 -17.38(6)
Fe1 Fe2 P1 C10 -68.22(7)
C5 Fe2 P1 C16 -74.20(7)
C4 Fe2 P1 C16 -166.18(7)
S2 Fe2 P1 C16 17.58(5)
S1 Fe2 P1 C16 101.87(5)
Fe1 Fe2 P1 C16 51.03(7)
C5 Fe2 P1 C22 43.64(7)
C4 Fe2 P1 C22 -48.34(8)
S2 Fe2 P1 C22 135.43(5)
S1 Fe2 P1 C22 -140.28(5)
Fe1 Fe2 P1 C22 168.87(6)
C3 Fe1 S1 C6 -115.69(19)
C2 Fe1 S1 C6 149.21(8)
C1 Fe1 S1 C6 50.74(9)
S2 Fe1 S1 C6 -51.54(6)
Fe2 Fe1 S1 C6 -107.76(6)
C3 Fe1 S1 Fe2 -7.93(18)
C2 Fe1 S1 Fe2 -103.03(6)
C1 Fe1 S1 Fe2 158.50(7)
S2 Fe1 S1 Fe2 56.214(14)
C5 Fe2 S1 C6 101.95(14)
C4 Fe2 S1 C6 -168.30(8)
S2 Fe2 S1 C6 33.91(6)
P1 Fe2 S1 C6 -68.76(6)
Fe1 Fe2 S1 C6 90.81(6)
C5 Fe2 S1 Fe1 11.15(13)
C4 Fe2 S1 Fe1 100.90(6)
S2 Fe2 S1 Fe1 -56.891(15)
P1 Fe2 S1 Fe1 -159.563(16)
C5 Fe2 S2 C7 159.73(8)
C4 Fe2 S2 C7 -105.46(14)
P1 Fe2 S2 C7 65.83(6)
S1 Fe2 S2 C7 -43.36(6)
Fe1 Fe2 S2 C7 -99.87(6)
C5 Fe2 S2 Fe1 -100.40(5)
C4 Fe2 S2 Fe1 -5.59(13)
P1 Fe2 S2 Fe1 165.695(16)
S1 Fe2 S2 Fe1 56.505(15)
C3 Fe1 S2 C7 -157.14(8)
C2 Fe1 S2 C7 102.87(17)
C1 Fe1 S2 C7 -56.83(9)
S1 Fe1 S2 C7 42.99(6)
Fe2 Fe1 S2 C7 100.01(6)
C3 Fe1 S2 Fe2 102.85(6)
C2 Fe1 S2 Fe2 2.86(17)
C1 Fe1 S2 Fe2 -156.83(7)
S1 Fe1 S2 Fe2 -57.018(14)
C3 Fe1 C1 O1 -107(9)
C2 Fe1 C1 O1 -12(9)
S1 Fe1 C1 O1 78(9)
S2 Fe1 C1 O1 160(9)
Fe2 Fe1 C1 O1 117(9)
C3 Fe1 C2 O2 -156(6)
C1 Fe1 C2 O2 103(6)
S1 Fe1 C2 O2 1(6)
S2 Fe1 C2 O2 -57(6)
Fe2 Fe1 C2 O2 -55(6)
C2 Fe1 C3 O3 17(10)
C1 Fe1 C3 O3 117(10)
S1 Fe1 C3 O3 -77(10)
S2 Fe1 C3 O3 -139(10)
Fe2 Fe1 C3 O3 -84(10)
C5 Fe2 C4 O4 69.9(17)
S2 Fe2 C4 O4 -24.8(18)
P1 Fe2 C4 O4 163.7(17)
S1 Fe2 C4 O4 -85.1(17)
Fe1 Fe2 C4 O4 -29.5(17)
C4 Fe2 C5 O5 -67(4)
S2 Fe2 C5 O5 88(4)
P1 Fe2 C5 O5 -167(4)
S1 Fe2 C5 O5 22(4)
Fe1 Fe2 C5 O5 31(4)
Fe1 S1 C6 C7 54.65(12)
Fe2 S1 C6 C7 -13.76(13)
S1 C6 C7 C8 -145.83(13)
S1 C6 C7 S2 -21.53(15)
Fe2 S2 C7 C6 48.76(12)
Fe1 S2 C7 C6 -21.18(12)
Fe2 S2 C7 C8 174.45(11)
Fe1 S2 C7 C8 104.50(12)
C6 C7 C8 C9 -171.11(16)
S2 C7 C8 C9 64.78(18)
C16 P1 C10 C15 -51.30(13)
C22 P1 C10 C15 -158.92(11)
Fe2 P1 C10 C15 72.29(12)
C16 P1 C10 C11 -176.01(11)
C22 P1 C10 C11 76.36(12)
Fe2 P1 C10 C11 -52.42(12)
C15 C10 C11 C12 57.11(18)
P1 C10 C11 C12 -176.42(12)
C10 C11 C12 C13 -56.35(19)
C11 C12 C13 C14 55.76(19)
C12 C13 C14 C15 -56.08(19)
C13 C14 C15 C10 56.89(19)
C11 C10 C15 C14 -57.29(18)
P1 C10 C15 C14 177.63(12)
C10 P1 C16 C21 -50.37(13)
C22 P1 C16 C21 57.74(13)
Fe2 P1 C16 C21 -177.22(10)
C10 P1 C16 C17 -177.84(10)
C22 P1 C16 C17 -69.73(12)
Fe2 P1 C16 C17 55.32(11)
C21 C16 C17 C18 57.45(16)
P1 C16 C17 C18 -170.90(11)
C16 C17 C18 C19 -56.26(17)
C17 C18 C19 C20 54.65(19)
C18 C19 C20 C21 -55.43(19)
C19 C20 C21 C16 58.07(18)
C17 C16 C21 C20 -58.50(17)
P1 C16 C21 C20 172.60(11)
C10 P1 C22 C27 -100.15(12)
C16 P1 C22 C27 151.95(11)
Fe2 P1 C22 C27 29.40(12)
C10 P1 C22 C23 26.88(13)
C16 P1 C22 C23 -81.02(12)
Fe2 P1 C22 C23 156.43(10)
C27 C22 C23 C24 -56.11(18)
P1 C22 C23 C24 174.15(12)
C22 C23 C24 C25 58.64(18)
C23 C24 C25 C26 -57.60(18)
C24 C25 C26 C27 56.48(19)
C25 C26 C27 C22 -55.49(19)
C23 C22 C27 C26 54.18(17)
P1 C22 C27 C26 -176.26(11)
